data_8102609
loop_
_publ_author_name
'Hai-Xing Liu'

_publ_section_title
;
 Crystal structure of tetrakispyridinium
 hexakis(m3-oxo)-hexakis(m2-oxo)tetradecaoxo-octamolybdenum,
 [C5H6N]4[Mo8O26]
;
_journal_issue 1
_journal_name_full 'Zeitschrift f\"ur Kristallographie - New Crystal Structures'
_journal_page_first 91
_journal_volume 225
_journal_year 2010
_chemical_formula_sum 'C10 H12 Bi0 Mo4 N2 O13'
_chemical_formula_weight 751.98
_chemical_name_systematic
; 
tetrakispyridinium hexakis(m3-oxo)-
hexakis(m2-oxo)tetradecaoxo-octamolybdenum 
;
_space_group_IT_number 2
_symmetry_cell_setting triclinic
_symmetry_space_group_name_Hall '-P 1'
_symmetry_space_group_name_H-M 'P -1'
_atom_sites_solution_hydrogens geom
_atom_sites_solution_primary direct
_atom_sites_solution_secondary difmap
_audit_creation_method SHELXL-97
_cell_angle_alpha 83.815(8)
_cell_angle_beta 76.494(9)
_cell_angle_gamma 69.154(8)
_cell_formula_units_Z 2
_cell_length_a 9.599(6)
_cell_length_b 9.993(6)
_cell_length_c 10.699(6)
_cell_measurement_reflns_used 2067
_cell_measurement_temperature 293(2)
_cell_measurement_theta_max 25.02
_cell_measurement_theta_min 1.96
_cell_volume 932.2(10)
_computing_structure_refinement 'SHELXL-97 (Sheldrick, 1997)'
_computing_structure_solution 'SHELXS-97 (Sheldrick, 1990)'
_diffrn_ambient_temperature 293(2)
_diffrn_measured_fraction_theta_full 0.990
_diffrn_measured_fraction_theta_max 0.990
_diffrn_measurement_device_type 'CCD area detector'
_diffrn_measurement_method 'phi and omega scans'
_diffrn_radiation_monochromator graphite
_diffrn_radiation_source 'fine-focus sealed tube'
_diffrn_radiation_type MoK\a
_diffrn_radiation_wavelength 0.71073
_diffrn_reflns_av_R_equivalents 0.0687
_diffrn_reflns_av_sigmaI/netI 0.0688
_diffrn_reflns_limit_h_max 11
_diffrn_reflns_limit_h_min -6
_diffrn_reflns_limit_k_max 11
_diffrn_reflns_limit_k_min -11
_diffrn_reflns_limit_l_max 11
_diffrn_reflns_limit_l_min -12
_diffrn_reflns_number 4940
_diffrn_reflns_theta_full 25.02
_diffrn_reflns_theta_max 25.02
_diffrn_reflns_theta_min 1.96
_exptl_absorpt_coefficient_mu 2.700
_exptl_absorpt_correction_T_max 0.421
_exptl_absorpt_correction_T_min 0.300
_exptl_absorpt_correction_type multi-scan
_exptl_crystal_colour blue
_exptl_crystal_density_diffrn 2.679
_exptl_crystal_density_method 'not measured'
_exptl_crystal_description block
_exptl_crystal_F_000 716
_exptl_crystal_size_max 0.46
_exptl_crystal_size_mid 0.40
_exptl_crystal_size_min 0.32
_refine_diff_density_max 1.288
_refine_diff_density_min -1.413
_refine_diff_density_rms 0.201
_refine_ls_extinction_method none
_refine_ls_goodness_of_fit_ref 0.967
_refine_ls_hydrogen_treatment constr
_refine_ls_matrix_type full
_refine_ls_number_parameters 262
_refine_ls_number_reflns 3260
_refine_ls_number_restraints 18
_refine_ls_restrained_S_all 0.975
_refine_ls_R_factor_all 0.0530
_refine_ls_R_factor_gt 0.0392
_refine_ls_shift/su_max 0.000
_refine_ls_shift/su_mean 0.000
_refine_ls_structure_factor_coef Fsqd
_refine_ls_weighting_details 'calc w=1/[\s^2^(Fo^2^)+(0.0516P)^2^+0.0000P] where P=(Fo^2^+2Fc^2^)/3'
_refine_ls_weighting_scheme calc
_refine_ls_wR_factor_gt 0.0998
_refine_ls_wR_factor_ref 0.1063
_reflns_number_gt 2387
_reflns_number_total 3260
_reflns_threshold_expression >2sigma(I)
_cod_data_source_file 1267-2839.cff
_cod_data_source_block 1
_cod_original_cell_volume 932.2(9)
_cod_original_sg_symbol_H-M P-1
_cod_database_code 8102609

loop_
_symmetry_equiv_pos_as_xyz
'x, y, z'
'-x, -y, -z'

loop_
_atom_site_label
_atom_site_type_symbol
_atom_site_fract_x
_atom_site_fract_y
_atom_site_fract_z
_atom_site_U_iso_or_equiv
_atom_site_adp_type
_atom_site_occupancy
_atom_site_symmetry_multiplicity
_atom_site_calc_flag
_atom_site_refinement_flags
_atom_site_disorder_assembly
_atom_site_disorder_group
Mo2 Mo 0.30990(6) 0.54253(6) 0.47868(5) 0.02156(17) Uani 1 1 d . . .
Mo4 Mo 0.42115(7) 0.52160(6) 0.77442(5) 0.02560(18) Uani 1 1 d . . .
Mo1 Mo 0.31983(7) 0.26123(6) 0.70515(6) 0.02969(19) Uani 1 1 d . . .
Mo3 Mo 0.40171(7) 0.80130(6) 0.55146(6) 0.02552(18) Uani 1 1 d . . .
O13 O 0.4447(6) 0.1450(5) 0.7928(5) 0.0431(14) Uani 1 1 d . . .
O1 O 0.2742(6) 0.9116(5) 0.4642(5) 0.0417(13) Uani 1 1 d . . .
O5 O 0.1861(5) 0.6615(5) 0.3923(5) 0.0344(12) Uani 1 1 d . . .
O9 O 0.3278(6) 0.6598(5) 0.8767(4) 0.0404(13) Uani 1 1 d . . .
O11 O 0.4132(5) 0.1756(5) 0.5396(4) 0.0307(11) Uani 1 1 d . . .
O10 O 0.2719(5) 0.4319(5) 0.7973(4) 0.0331(12) Uani 1 1 d . . .
O3 O 0.2911(5) 0.6627(5) 0.6179(4) 0.0236(10) Uani 1 1 d . . .
O8 O 0.5553(6) 0.4011(5) 0.8485(5) 0.0399(13) Uani 1 1 d . . .
O2 O 0.3653(6) 0.8900(5) 0.6887(5) 0.0382(13) Uani 1 1 d . . .
O4 O 0.4369(5) 0.3989(4) 0.3523(4) 0.0246(10) Uani 1 1 d . . .
O6 O 0.2074(5) 0.4383(5) 0.5690(4) 0.0280(11) Uani 1 1 d . . .
O12 O 0.1566(6) 0.2209(6) 0.7501(5) 0.0438(14) Uani 1 1 d . . .
O7 O 0.4981(5) 0.3885(4) 0.5885(4) 0.0240(10) Uani 1 1 d . . .
C25 C -0.0019(9) 1.1175(10) 0.1846(9) 0.047(2) Uani 1 1 d . . .
H25 H -0.0816 1.1954 0.2240 0.057 Uiso 1 1 calc R . .
C26 C 0.7394(13) 0.8156(10) 0.6891(10) 0.058(3) Uani 1 1 d . . .
H26 H 0.7239 0.8909 0.6287 0.069 Uiso 1 1 calc R . .
C29 C 0.1885(9) 1.0080(8) 0.0034(8) 0.0403(19) Uani 1 1 d . . .
H29 H 0.2373 1.0114 -0.0823 0.048 Uiso 1 1 calc R . .
N1 N 0.0702(9) 1.1272(8) 0.0601(9) 0.069(2) Uani 1 1 d . . .
H1A H 0.0431 1.2063 0.0166 0.082 Uiso 1 1 calc R . .
C31 C 0.0467(11) 0.9882(11) 0.2511(8) 0.058(3) Uani 1 1 d . . .
H31 H -0.0034 0.9783 0.3353 0.069 Uiso 1 1 calc R . .
C32 C 0.8544(12) 0.6926(14) 0.6581(10) 0.067(3) Uani 1 1 d U . .
H32 H 0.9172 0.6808 0.5765 0.081 Uiso 1 1 calc R . .
C38 C 0.1611(9) 0.8805(7) 0.1976(7) 0.0353(18) Uani 1 1 d . . .
H38 H 0.1953 0.7964 0.2454 0.042 Uiso 1 1 calc R . .
C39 C 0.2293(9) 0.8893(8) 0.0759(9) 0.047(2) Uani 1 1 d . . .
H39 H 0.3089 0.8095 0.0395 0.057 Uiso 1 1 calc R . .
C40 C 0.6490(10) 0.8320(9) 0.8016(13) 0.063(3) Uani 1 1 d . . .
H40 H 0.5699 0.9186 0.8210 0.076 Uiso 1 1 calc R . .
C41 C 0.7849(13) 0.6032(12) 0.8620(10) 0.069(3) Uani 1 1 d . . .
H41 H 0.8008 0.5292 0.9235 0.083 Uiso 1 1 calc R . .
N2 N 0.8768(11) 0.5866(11) 0.7480(10) 0.087(3) Uani 1 1 d U . .
H2A H 0.9516 0.5075 0.7308 0.104 Uiso 1 1 calc R . .
C43 C 0.6688(11) 0.7259(13) 0.8897(10) 0.065(3) Uani 1 1 d . . .
H43 H 0.6025 0.7370 0.9696 0.078 Uiso 1 1 calc R . .

loop_
_atom_site_aniso_label
_atom_site_aniso_U_11
_atom_site_aniso_U_22
_atom_site_aniso_U_33
_atom_site_aniso_U_23
_atom_site_aniso_U_13
_atom_site_aniso_U_12
Mo2 0.0198(3) 0.0189(3) 0.0221(3) 0.0017(2) -0.0058(2) -0.0018(2)
Mo4 0.0293(3) 0.0237(3) 0.0188(3) 0.0014(2) -0.0047(3) -0.0038(3)
Mo1 0.0323(4) 0.0267(4) 0.0283(4) 0.0064(3) -0.0061(3) -0.0102(3)
Mo3 0.0278(3) 0.0161(3) 0.0281(3) 0.0005(2) -0.0072(3) -0.0016(2)
O13 0.049(3) 0.032(3) 0.043(3) 0.011(2) -0.015(3) -0.008(3)
O1 0.043(3) 0.029(3) 0.048(3) 0.003(2) -0.021(3) -0.001(2)
O5 0.031(3) 0.028(3) 0.043(3) 0.005(2) -0.017(2) -0.004(2)
O9 0.050(3) 0.036(3) 0.026(3) -0.006(2) -0.006(2) -0.004(3)
O11 0.035(3) 0.024(3) 0.033(3) 0.002(2) -0.004(2) -0.013(2)
O10 0.031(3) 0.036(3) 0.025(3) 0.004(2) 0.003(2) -0.010(2)
O3 0.018(2) 0.025(2) 0.023(2) -0.0012(19) -0.0040(19) -0.0015(19)
O8 0.043(3) 0.035(3) 0.036(3) 0.011(2) -0.014(2) -0.007(2)
O2 0.041(3) 0.024(3) 0.044(3) -0.009(2) -0.006(3) -0.004(2)
O4 0.028(2) 0.020(2) 0.025(2) 0.0022(19) -0.010(2) -0.0044(19)
O6 0.026(2) 0.025(3) 0.031(3) 0.003(2) -0.006(2) -0.008(2)
O12 0.044(3) 0.045(3) 0.044(3) 0.011(3) -0.006(3) -0.022(3)
O7 0.023(2) 0.019(2) 0.025(2) -0.0003(19) -0.008(2) -0.0002(19)
C25 0.027(4) 0.056(6) 0.047(5) -0.019(5) 0.002(4) -0.002(4)
C26 0.099(8) 0.056(6) 0.062(6) 0.047(5) -0.069(6) -0.060(6)
C29 0.035(4) 0.041(5) 0.037(4) -0.004(4) 0.004(4) -0.010(4)
N1 0.069(6) 0.049(5) 0.104(7) 0.013(5) -0.049(5) -0.025(4)
C31 0.064(6) 0.099(8) 0.026(5) 0.011(5) -0.011(4) -0.050(6)
C32 0.063(5) 0.102(6) 0.052(5) -0.013(5) -0.007(4) -0.047(5)
C38 0.050(5) 0.019(4) 0.037(5) 0.010(3) -0.017(4) -0.010(3)
C39 0.040(5) 0.027(4) 0.068(6) -0.017(4) -0.016(5) 0.004(4)
C40 0.039(5) 0.029(5) 0.128(10) -0.031(6) -0.046(6) 0.008(4)
C41 0.077(7) 0.070(7) 0.065(7) 0.035(6) -0.030(6) -0.032(6)
N2 0.069(5) 0.091(6) 0.100(6) -0.025(5) -0.019(5) -0.019(4)
C43 0.047(6) 0.097(9) 0.052(6) -0.022(6) 0.008(5) -0.032(6)

loop_
_atom_type_symbol
_atom_type_description
_atom_type_scat_dispersion_real
_atom_type_scat_dispersion_imag
_atom_type_scat_source
C C 0.0033 0.0016 'International Tables Vol C Tables 4.2.6.8 and 6.1.1.4'
H H 0.0000 0.0000 'International Tables Vol C Tables 4.2.6.8 and 6.1.1.4'
N N 0.0061 0.0033 'International Tables Vol C Tables 4.2.6.8 and 6.1.1.4'
O O 0.0106 0.0060 'International Tables Vol C Tables 4.2.6.8 and 6.1.1.4'
Mo Mo -1.6832 0.6857 'International Tables Vol C Tables 4.2.6.8 and 6.1.1.4'
Bi Bi -4.1077 10.2566 'International Tables Vol C Tables 4.2.6.8 and 6.1.1.4'

loop_
_geom_angle_atom_site_label_1
_geom_angle_atom_site_label_2
_geom_angle_atom_site_label_3
_geom_angle
_geom_angle_site_symmetry_1
_geom_angle_site_symmetry_3
_geom_angle_publ_flag
O5 Mo2 O6 104.8(2) . . ?
O5 Mo2 O4 102.1(2) . . ?
O6 Mo2 O4 96.3(2) . . ?
O5 Mo2 O3 100.7(2) . . ?
O6 Mo2 O3 97.0(2) . . ?
O4 Mo2 O3 149.63(18) . . ?
O5 Mo2 O7 99.1(2) . 2_666 ?
O6 Mo2 O7 156.17(19) . 2_666 ?
O4 Mo2 O7 78.73(18) . 2_666 ?
O3 Mo2 O7 78.11(17) . 2_666 ?
O5 Mo2 O7 174.6(2) . . ?
O6 Mo2 O7 80.66(19) . . ?
O4 Mo2 O7 76.99(16) . . ?
O3 Mo2 O7 78.39(16) . . ?
O7 Mo2 O7 75.52(18) 2_666 . ?
O5 Mo2 Mo4 90.55(17) . 2_666 ?
O6 Mo2 Mo4 132.27(15) . 2_666 ?
O4 Mo2 Mo4 35.97(13) . 2_666 ?
O3 Mo2 Mo4 124.66(13) . 2_666 ?
O7 Mo2 Mo4 46.56(11) 2_666 2_666 ?
O7 Mo2 Mo4 85.66(11) . 2_666 ?
O9 Mo4 O8 105.9(2) . . ?
O9 Mo4 O10 100.5(2) . . ?
O8 Mo4 O10 101.9(2) . . ?
O9 Mo4 O4 101.3(2) . 2_666 ?
O8 Mo4 O4 96.9(2) . 2_666 ?
O10 Mo4 O4 145.95(19) . 2_666 ?
O9 Mo4 O7 160.1(2) . . ?
O8 Mo4 O7 93.8(2) . . ?
O10 Mo4 O7 77.62(17) . . ?
O4 Mo4 O7 72.96(17) 2_666 . ?
O9 Mo4 O3 88.3(2) . . ?
O8 Mo4 O3 163.2(2) . . ?
O10 Mo4 O3 83.85(18) . . ?
O4 Mo4 O3 71.03(17) 2_666 . ?
O7 Mo4 O3 71.76(15) . . ?
O9 Mo4 Mo2 136.09(18) . 2_666 ?
O8 Mo4 Mo2 84.65(18) . 2_666 ?
O10 Mo4 Mo2 119.23(14) . 2_666 ?
O4 Mo4 Mo2 34.79(12) 2_666 2_666 ?
O7 Mo4 Mo2 41.62(11) . 2_666 ?
O3 Mo4 Mo2 78.80(11) . 2_666 ?
O12 Mo1 O13 105.7(3) . . ?
O12 Mo1 O10 103.1(2) . . ?
O13 Mo1 O10 98.1(2) . . ?
O12 Mo1 O11 103.8(2) . . ?
O13 Mo1 O11 98.5(2) . . ?
O10 Mo1 O11 143.02(19) . . ?
O12 Mo1 O6 89.8(2) . . ?
O13 Mo1 O6 164.5(2) . . ?
O10 Mo1 O6 77.36(19) . . ?
O11 Mo1 O6 77.82(18) . . ?
O12 Mo1 O7 158.3(2) . . ?
O13 Mo1 O7 96.0(2) . . ?
O10 Mo1 O7 72.95(17) . . ?
O11 Mo1 O7 72.65(17) . . ?
O6 Mo1 O7 68.52(15) . . ?
O2 Mo3 O1 104.9(2) . . ?
O2 Mo3 O11 102.2(2) . 2_666 ?
O1 Mo3 O11 101.8(2) . 2_666 ?
O2 Mo3 O3 99.3(2) . . ?
O1 Mo3 O3 97.5(2) . . ?
O11 Mo3 O3 146.15(18) 2_666 . ?
O2 Mo3 O7 158.3(2) . 2_666 ?
O1 Mo3 O7 96.3(2) . 2_666 ?
O11 Mo3 O7 77.81(18) 2_666 2_666 ?
O3 Mo3 O7 72.63(16) . 2_666 ?
O2 Mo3 O4 87.7(2) . 2_666 ?
O1 Mo3 O4 164.5(2) . 2_666 ?
O11 Mo3 O4 84.08(18) 2_666 2_666 ?
O3 Mo3 O4 70.95(17) . 2_666 ?
O7 Mo3 O4 70.66(15) 2_666 2_666 ?
Mo3 O11 Mo1 118.8(2) 2_666 . ?
Mo4 O10 Mo1 118.7(2) . . ?
Mo2 O3 Mo3 109.5(2) . . ?
Mo2 O3 Mo4 109.75(19) . . ?
Mo3 O3 Mo4 104.31(18) . . ?
Mo2 O4 Mo4 109.2(2) . 2_666 ?
Mo2 O4 Mo3 111.04(19) . 2_666 ?
Mo4 O4 Mo3 104.59(18) 2_666 2_666 ?
Mo2 O6 Mo1 119.5(2) . . ?
Mo2 O7 Mo3 92.74(15) 2_666 2_666 ?
Mo2 O7 Mo4 91.83(16) 2_666 . ?
Mo3 O7 Mo4 162.3(2) 2_666 . ?
Mo2 O7 Mo2 104.48(18) 2_666 . ?
Mo3 O7 Mo2 98.25(16) 2_666 . ?
Mo4 O7 Mo2 97.16(15) . . ?
Mo2 O7 Mo1 164.1(2) 2_666 . ?
Mo3 O7 Mo1 85.61(15) 2_666 . ?
Mo4 O7 Mo1 85.34(14) . . ?
Mo2 O7 Mo1 91.35(15) . . ?
N1 C25 C31 118.1(7) . . ?
C40 C26 C32 121.3(9) . . ?
C39 C29 N1 117.9(8) . . ?
C25 N1 C29 119.5(8) . . ?
C38 C31 C25 121.1(8) . . ?
C26 C32 N2 118.3(9) . . ?
C31 C38 C39 120.7(7) . . ?
C38 C39 C29 122.5(7) . . ?
C26 C40 C43 120.5(8) . . ?
C43 C41 N2 120.3(10) . . ?
C41 N2 C32 120.3(10) . . ?
C41 C43 C40 119.3(9) . . ?

loop_
_geom_bond_atom_site_label_1
_geom_bond_atom_site_label_2
_geom_bond_distance
_geom_bond_site_symmetry_2
_geom_bond_publ_flag
Mo2 O5 1.718(5) . ?
Mo2 O6 1.748(5) . ?
Mo2 O4 1.943(4) . ?
Mo2 O3 1.949(4) . ?
Mo2 O7 2.137(5) 2_666 ?
Mo2 O7 2.374(4) . ?
Mo2 Mo4 3.2154(16) 2_666 ?
Mo4 O9 1.701(5) . ?
Mo4 O8 1.704(5) . ?
Mo4 O10 1.903(5) . ?
Mo4 O4 2.000(5) 2_666 ?
Mo4 O7 2.336(4) . ?
Mo4 O3 2.359(4) . ?
Mo4 Mo2 3.2154(16) 2_666 ?
Mo1 O12 1.704(5) . ?
Mo1 O13 1.722(5) . ?
Mo1 O10 1.919(5) . ?
Mo1 O11 1.927(5) . ?
Mo1 O6 2.289(5) . ?
Mo1 O7 2.513(5) . ?
Mo3 O2 1.698(5) . ?
Mo3 O1 1.713(5) . ?
Mo3 O11 1.896(5) 2_666 ?
Mo3 O3 2.008(5) . ?
Mo3 O7 2.325(4) 2_666 ?
Mo3 O4 2.358(4) 2_666 ?
O11 Mo3 1.896(5) 2_666 ?
O4 Mo4 2.000(5) 2_666 ?
O4 Mo3 2.358(4) 2_666 ?
O7 Mo2 2.137(5) 2_666 ?
O7 Mo3 2.325(4) 2_666 ?
C25 N1 1.361(11) . ?
C25 C31 1.386(13) . ?
C26 C40 1.297(13) . ?
C26 C32 1.338(14) . ?
C29 C39 1.332(11) . ?
C29 N1 1.395(10) . ?
C31 C38 1.299(11) . ?
C32 N2 1.345(14) . ?
C38 C39 1.323(11) . ?
C40 C43 1.332(14) . ?
C41 C43 1.336(13) . ?
C41 N2 1.316(12) . ?
